data_1559888
loop_
_publ_author_name
'Joffrin, Am\'elie M.'
'Saunders, Alex M.'
'Barneda, David'
'Flemington, Vikki'
'Thompson, Amber L.'
'Sanganee, Hitesh J.'
'Conway, Stuart J.'

_publ_section_title
;
 Development of isotope-enriched phosphatidylinositol-4- and 5-phosphate
 cellular mass spectrometry probes
;
_journal_issue 7
_journal_name_full 'Chemical Science'
_journal_page_first 2549
_journal_page_last 2557
_journal_paper_doi 10.1039/D0SC06219G
_journal_volume 12
_journal_year 2021
_chemical_absolute_configuration ad
_chemical_formula_moiety 'C7 H4 D6 O6'
_chemical_formula_sum 'C7 H4 D6 O6'
_chemical_formula_weight 196.19
_chemical_melting_point ?
_space_group_IT_number 33
_space_group_name_Hall 'P 2c -2n'
_space_group_name_H-M_alt 'P n a 21'
_symmetry_cell_setting orthorhombic
_symmetry_space_group_name_Hall 'P 2c -2n'
_symmetry_space_group_name_H-M 'P n a 21'
_atom_sites_solution_hydrogens difmap
_atom_sites_solution_primary other
_audit_creation_date 2016-06-02
_audit_creation_method CRYSTALS_ver_14.61_build_5555
_audit_update_record
;
2020-12-10 deposited with the CCDC.	2020-12-28 downloaded from the CCDC.
;
_cell_angle_alpha 90
_cell_angle_beta 90
_cell_angle_gamma 90
_cell_formula_units_Z 4
_cell_length_a 12.1157(4)
_cell_length_b 6.1134(2)
_cell_length_c 9.9700(3)
_cell_measurement_reflns_used 4581
_cell_measurement_temperature 150
_cell_measurement_theta_max 77
_cell_measurement_theta_min 4
_cell_volume 738.46(4)
_computing_cell_refinement 'CrysAlisPro, (Agilent, 2011)'
_computing_data_collection 'SuperNova, (Oxford Diffraction, 2010)'
_computing_data_reduction 'CrysAlisPro, (Agilent, 2011)'
_computing_molecular_graphics 'CAMERON (Watkin et al., 1996)'
_computing_publication_material 'CRYSTALS (Betteridge et al., 2003)'
_computing_structure_refinement 'CRYSTALS (Betteridge et al., 2003)'
_computing_structure_solution 'Superflip (Palatinus & Chapuis, 2007)'
_diffrn_ambient_temperature 150
_diffrn_measured_fraction_theta_full 0.996
_diffrn_measured_fraction_theta_max 0.996
_diffrn_measurement_device Area
_diffrn_measurement_device_type 'Oxford Diffraction SuperNova'
_diffrn_measurement_method \w
_diffrn_radiation_monochromator graphite
_diffrn_radiation_type 'Cu K\a'
_diffrn_radiation_wavelength 1.54184
_diffrn_reflns_av_R_equivalents 0.021
_diffrn_reflns_limit_h_max 15
_diffrn_reflns_limit_h_min -14
_diffrn_reflns_limit_k_max 7
_diffrn_reflns_limit_k_min -7
_diffrn_reflns_limit_l_max 12
_diffrn_reflns_limit_l_min -11
_diffrn_reflns_number 6213
_diffrn_reflns_theta_full 76.931
_diffrn_reflns_theta_max 76.931
_diffrn_reflns_theta_min 7.311
_diffrn_standards_number 0
_exptl_absorpt_coefficient_mu 1.332
_exptl_absorpt_correction_T_max 0.85
_exptl_absorpt_correction_T_min 0.77
_exptl_absorpt_correction_type multi-scan
_exptl_absorpt_process_details 'CrysAlisPro, (Agilent, 2011)'
_exptl_crystal_colour clear_pale_colourless
_exptl_crystal_density_diffrn 1.765
_exptl_crystal_density_meas ?
_exptl_crystal_density_method 'not measured'
_exptl_crystal_description block
_exptl_crystal_F_000 400
_exptl_crystal_size_max 0.38
_exptl_crystal_size_mid 0.20
_exptl_crystal_size_min 0.12
_refine_diff_density_max 0.30
_refine_diff_density_min -0.20
_refine_ls_abs_structure_details 'Flack (1983), 623 Friedel-pairs'
_refine_ls_abs_structure_Flack 0.06(15)
_refine_ls_extinction_method None
_refine_ls_goodness_of_fit_ref 1.0267
_refine_ls_hydrogen_treatment constr
_refine_ls_matrix_type full
_refine_ls_number_parameters 119
_refine_ls_number_reflns 1447
_refine_ls_number_restraints 1
_refine_ls_R_factor_all 0.0310
_refine_ls_R_factor_gt 0.0309
_refine_ls_shift/su_max 0.0003217
_refine_ls_shift/su_mean 0.0000385
_refine_ls_structure_factor_coef Fsqd
_refine_ls_weighting_details
;
 Method= Modified Sheldrick 
 w=1/[\s^2^(F^2^) + ( 0.06P)^2^ + 0.16P] 
 ,where P=(max(Fo^2^,0) + 2Fc^2^)/3 
;
_refine_ls_weighting_scheme calc
_refine_ls_wR_factor_all 0.0816
_refine_ls_wR_factor_gt 0.0816
_refine_ls_wR_factor_ref 0.0816
_reflns_limit_h_max 15
_reflns_limit_h_min 0
_reflns_limit_k_max 7
_reflns_limit_k_min 0
_reflns_limit_l_max 12
_reflns_limit_l_min -11
_reflns_number_gt 1442
_reflns_number_total 1449
_reflns_threshold_expression I>2.0\s(I)
_oxford_diffrn_Wilson_B_factor 1.79
_oxford_diffrn_Wilson_scale 0.01
_oxford_refine_ls_r_factor_ref 0.0310
_oxford_refine_ls_scale 12.5(9)
_oxford_reflns_number_all 1447
_oxford_reflns_threshold_expression_ref I>-3.0\s(I)
_oxford_structure_analysis_title 6588
_cod_data_source_file d0sc06219g2.cif
_cod_data_source_block 12
_cod_depositor_comments
;
The following automatic conversions were performed:

data item '_chemical_melting_point' value 'not measured' was changed
to '?' -- the value is undefined or not given.

data item '_atom_sites_solution_primary' value 'Other' was changed to
'other' in accordance with the
/home/data/users/saulius/crontab/automatic-downloads/rss-feeds/RSC/lib/dictionaries/cif_core.dic
dictionary named 'cif_core.dic' version 2.4.2 last updated on
2011-04-26.

data item '_exptl_crystal_density_meas' value 'not measured' was
changed to '?' -- the value is perceived as not measured.

Automatic conversion script
Id: cif_fix_values 7556 2019-12-06 15:28:31Z antanas 

 Adding full bibliography for 1559888--1559889.cif.
;
_cod_database_code 1559888

loop_
_symmetry_equiv_pos_as_xyz
x,y,z
-x,-y,z+1/2
-x+1/2,y+1/2,z+1/2
x+1/2,-y+1/2,z

loop_
_atom_site_label
_atom_site_type_symbol
_atom_site_fract_x
_atom_site_fract_y
_atom_site_fract_z
_atom_site_U_iso_or_equiv
_atom_site_occupancy
_atom_site_adp_type
_atom_site_refinement_flags_posn
_atom_site_refinement_flags_adp
_atom_site_refinement_flags_occupancy
_atom_site_disorder_assembly
_atom_site_disorder_group
_atom_site_attached_hydrogens
C1 C 0.54973(11) -0.0661(2) 0.27724(17) 0.0154 1.0000 Uani . . . . . .
C2 C 0.63892(12) -0.0625(2) 0.38476(16) 0.0165 1.0000 Uani . . . . . .
C3 C 0.74586(11) 0.0391(2) 0.33182(16) 0.0174 1.0000 Uani . . . . . .
C4 C 0.71961(10) 0.2716(2) 0.28719(17) 0.0174 1.0000 Uani . . . . . .
C5 C 0.63080(11) 0.2770(2) 0.17867(16) 0.0170 1.0000 Uani . . . . . .
C6 C 0.52725(11) 0.1707(2) 0.23665(17) 0.0163 1.0000 Uani . . . . . .
O7 O 0.60081(8) 0.07281(16) 0.49499(14) 0.0194 1.0000 Uani . . . . . .
O8 O 0.67612(9) 0.38679(17) 0.40253(15) 0.0216 1.0000 Uani . . . . . .
O9 O 0.49556(8) 0.29107(17) 0.35511(15) 0.0211 1.0000 Uani . . . . . .
C10 C 0.58000(11) 0.2866(2) 0.45103(18) 0.0195 1.0000 Uani . . . . . .
O11 O 0.45233(9) -0.17235(19) 0.32146(15) 0.0250 1.0000 Uani . . . . . .
O12 O 0.78649(9) -0.08101(19) 0.21997(15) 0.0253 1.0000 Uani . . . . . .
O13 O 0.66403(8) 0.17366(18) 0.05697(15) 0.0199 1.0000 Uani . . . . . .
D11 D 0.5781 -0.1486 0.1996 0.0152 1.0000 Uiso R . . . . .
D21 D 0.6524 -0.2121 0.4177 0.0181 1.0000 Uiso R . . . . .
D31 D 0.8009 0.0438 0.4025 0.0208 1.0000 Uiso R . . . . .
D41 D 0.7867 0.3479 0.2583 0.0215 1.0000 Uiso R . . . . .
D51 D 0.6136 0.4324 0.1578 0.0199 1.0000 Uiso R . . . . .
D61 D 0.4656 0.1767 0.1729 0.0185 1.0000 Uiso R . . . . .
H101 H 0.5550 0.3704 0.5284 0.0239 1.0000 Uiso R . . . . .
H111 H 0.4367 -0.1300 0.3984 0.0367 1.0000 Uiso R . . . . .
H121 H 0.8344 -0.1673 0.2458 0.0385 1.0000 Uiso R . . . . .
H131 H 0.7088 0.0741 0.0682 0.0309 1.0000 Uiso R . . . . .

loop_
_atom_site_aniso_label
_atom_site_aniso_U_11
_atom_site_aniso_U_22
_atom_site_aniso_U_33
_atom_site_aniso_U_23
_atom_site_aniso_U_13
_atom_site_aniso_U_12
C1 0.0131(5) 0.0174(6) 0.0157(6) -0.0024(5) 0.0029(5) -0.0046(5)
C2 0.0171(6) 0.0177(6) 0.0146(6) 0.0000(6) 0.0012(5) 0.0011(5)
C3 0.0123(6) 0.0247(7) 0.0152(7) 0.0001(5) -0.0016(5) 0.0038(5)
C4 0.0102(6) 0.0220(7) 0.0202(7) -0.0006(5) 0.0003(5) -0.0033(5)
C5 0.0145(6) 0.0169(6) 0.0197(7) 0.0031(5) 0.0004(5) 0.0004(5)
C6 0.0092(6) 0.0220(7) 0.0177(7) -0.0018(5) -0.0001(5) 0.0009(5)
O7 0.0203(5) 0.0240(5) 0.0140(5) -0.0028(4) 0.0029(4) -0.0031(4)
O8 0.0184(5) 0.0212(5) 0.0253(6) -0.0076(4) 0.0032(4) -0.0069(4)
O9 0.0129(4) 0.0242(5) 0.0261(6) -0.0058(4) 0.0021(4) 0.0048(4)
C10 0.0147(6) 0.0221(7) 0.0217(7) -0.0071(5) 0.0026(6) -0.0023(5)
O11 0.0248(5) 0.0300(5) 0.0203(5) -0.0082(4) 0.0073(4) -0.0164(4)
O12 0.0206(5) 0.0348(6) 0.0205(5) -0.0006(4) 0.0011(4) 0.0159(5)
O13 0.0157(5) 0.0286(5) 0.0154(5) 0.0035(4) 0.0004(4) 0.0020(4)

loop_
_atom_type_symbol
_atom_type_scat_dispersion_real
_atom_type_scat_dispersion_imag
_atom_type_scat_Cromer_Mann_a1
_atom_type_scat_Cromer_Mann_b1
_atom_type_scat_Cromer_Mann_a2
_atom_type_scat_Cromer_Mann_b2
_atom_type_scat_Cromer_Mann_a3
_atom_type_scat_Cromer_Mann_b3
_atom_type_scat_Cromer_Mann_a4
_atom_type_scat_Cromer_Mann_b4
_atom_type_scat_Cromer_Mann_c
_atom_type_scat_source
C 0.0181 0.0091 2.3100 20.8439 1.0200 10.2075 1.5886 0.5687 0.8650 51.6512 0.2156 'International Tables Vol C 4.2.6.8 and 6.1.1.4'
H 0.0000 0.0000 0.4930 10.5109 0.3229 26.1257 0.1402 3.1424 0.0408 57.7998 0.0030 'International Tables Vol C 4.2.6.8 and 6.1.1.4'
D 0.0000 0.0000 0.4930 10.5109 0.3229 26.1257 0.1402 3.1424 0.0408 57.7998 0.0030 'International Tables Vol C 4.2.6.8 and 6.1.1.4'
O 0.0492 0.0322 3.0485 13.2771 2.2868 5.7011 1.5463 0.3239 0.8670 32.9089 0.2508 'International Tables Vol C 4.2.6.8 and 6.1.1.4'

loop_
_geom_angle_atom_site_label_1
_geom_angle_site_symmetry_1
_geom_angle_atom_site_label_2
_geom_angle_site_symmetry_2
_geom_angle_atom_site_label_3
_geom_angle_site_symmetry_3
_geom_angle
_geom_angle_publ_flag
C2 . C1 . C6 . 107.43(11) yes
C2 . C1 . O11 . 112.24(11) yes
C6 . C1 . O11 . 111.62(11) yes
C2 . C1 . D11 . 108.220 yes
C6 . C1 . D11 . 109.836 yes
O11 . C1 . D11 . 107.447 yes
C1 . C2 . C3 . 111.34(11) yes
C1 . C2 . O7 . 108.40(11) yes
C3 . C2 . O7 . 107.40(10) yes
C1 . C2 . D21 . 109.814 yes
C3 . C2 . D21 . 110.576 yes
O7 . C2 . D21 . 109.234 yes
C2 . C3 . C4 . 107.62(10) yes
C2 . C3 . O12 . 110.69(11) yes
C4 . C3 . O12 . 108.97(11) yes
C2 . C3 . D31 . 110.073 yes
C4 . C3 . D31 . 109.178 yes
O12 . C3 . D31 . 110.242 yes
C3 . C4 . C5 . 111.98(11) yes
C3 . C4 . O8 . 107.33(11) yes
C5 . C4 . O8 . 107.23(11) yes
C3 . C4 . D41 . 110.894 yes
C5 . C4 . D41 . 111.493 yes
O8 . C4 . D41 . 107.669 yes
C4 . C5 . C6 . 107.57(11) yes
C4 . C5 . O13 . 113.25(11) yes
C6 . C5 . O13 . 111.46(11) yes
C4 . C5 . D51 . 108.440 yes
C6 . C5 . D51 . 108.312 yes
O13 . C5 . D51 . 107.676 yes
C1 . C6 . C5 . 110.92(11) yes
C1 . C6 . O9 . 108.29(11) yes
C5 . C6 . O9 . 108.14(11) yes
C1 . C6 . D61 . 110.031 yes
C5 . C6 . D61 . 111.362 yes
O9 . C6 . D61 . 107.975 yes
C2 . O7 . C10 . 110.61(11) yes
C4 . O8 . C10 . 111.34(10) yes
C6 . O9 . C10 . 110.76(10) yes
O8 . C10 . O7 . 111.47(11) yes
O8 . C10 . O9 . 111.27(13) yes
O7 . C10 . O9 . 111.29(11) yes
O8 . C10 . H101 . 107.6 no
O7 . C10 . H101 . 107.4 no
O9 . C10 . H101 . 107.6 no
C1 . O11 . H111 . 109.5 no
C3 . O12 . H121 . 109.2 no
C5 . O13 . H131 . 113.4 no

loop_
_geom_bond_atom_site_label_1
_geom_bond_site_symmetry_1
_geom_bond_atom_site_label_2
_geom_bond_site_symmetry_2
_geom_bond_distance
_geom_bond_publ_flag
C1 . C2 . 1.5223(19) yes
C1 . C6 . 1.5273(18) yes
C1 . O11 . 1.4174(16) yes
C1 . D11 . 0.986 yes
C2 . C3 . 1.5309(18) yes
C2 . O7 . 1.4509(16) yes
C2 . D21 . 0.985 yes
C3 . C4 . 1.5229(19) yes
C3 . O12 . 1.4231(17) yes
C3 . D31 . 0.971 yes
C4 . C5 . 1.5263(18) yes
C4 . O8 . 1.4476(17) yes
C4 . D41 . 0.980 yes
C5 . C6 . 1.5265(18) yes
C5 . O13 . 1.4260(18) yes
C5 . D51 . 0.995 yes
C6 . O9 . 1.4435(17) yes
C6 . D61 . 0.981 yes
O7 . C10 . 1.4014(18) yes
O8 . C10 . 1.4018(17) yes
O9 . C10 . 1.4007(19) yes
C10 . H101 . 0.975 no
O11 . H111 . 0.831 no
O12 . H121 . 0.826 no
O13 . H131 . 0.823 no

loop_
_geom_hbond_atom_site_label_D
_geom_hbond_site_symmetry_D
_geom_hbond_atom_site_label_H
_geom_hbond_site_symmetry_H
_geom_hbond_atom_site_label_A
_geom_hbond_site_symmetry_A
_geom_hbond_angle_DHA
_geom_hbond_distance_DH
_geom_hbond_distance_HA
_geom_hbond_distance_DA
_geom_hbond_publ_flag
O11 . H111 . O13 2_655 145 0.83 2.01 2.739(2) yes
O12 . H121 . O11 4_545 171 0.83 1.89 2.708(2) yes
O13 . H131 . O8 3_644 129 0.82 2.45 3.033(2) yes
O13 . H131 . O12 . 139 0.82 2.02 2.696(2) yes
